data_7127507
loop_
_publ_author_name
'Vainauskas, Jogirdas'
'Topi\'c, Filip'
'Bushuyev, Oleksandr S.'
'Barrett, Christoper J.'
'Fri\<s\<ci\'c, Tomislav'

_publ_section_title
;
 Halogen bonding to the azulene \p-system: cocrystal design of
 pleochroism.
;
_journal_issue 96
_journal_name_full 'Chemical communications (Cambridge, England)'
_journal_page_first 15145
_journal_page_last 15148
_journal_paper_doi 10.1039/d0cc04758a
_journal_volume 56
_journal_year 2020
_chemical_formula_moiety '2(C12 F8 I2 N2), 3(C10 H8)'
_chemical_formula_sum 'C54 H24 F16 I4 N4'
_chemical_formula_weight 1540.37
_space_group_crystal_system triclinic
_space_group_IT_number 2
_space_group_name_Hall '-P 1'
_space_group_name_H-M_alt 'P -1'
_atom_sites_solution_hydrogens geom
_atom_sites_solution_primary iterative
_atom_sites_solution_secondary difmap
_audit_creation_method SHELXL-2018/3
_audit_update_record
;
2020-05-03 deposited with the CCDC.	2020-11-02 downloaded from the CCDC.
;
_cell_angle_alpha 71.556(4)
_cell_angle_beta 89.199(3)
_cell_angle_gamma 83.434(4)
_cell_formula_units_Z 1
_cell_length_a 6.0053(3)
_cell_length_b 11.9473(5)
_cell_length_c 18.8788(7)
_cell_measurement_reflns_used 4721
_cell_measurement_temperature 253.0(1)
_cell_measurement_theta_max 77.5740
_cell_measurement_theta_min 2.4560
_cell_volume 1276.14(10)
_computing_cell_refinement 'CrysAlisPro 1.171.40.53 (Rigaku OD, 2019)'
_computing_data_collection 'CrysAlisPro 1.171.40.53 (Rigaku OD, 2019)'
_computing_data_reduction 'CrysAlisPro 1.171.40.53 (Rigaku OD, 2019)'
_computing_publication_material 'OLEX2 (Dolomanov et al., 2009) & WinGX (Farrugia, 2012)'
_computing_structure_refinement 'SHELXL-2018/3 (Sheldrick, 2015)'
_computing_structure_solution 'SHELXT-2018/2 (Sheldrick, 2015)'
_diffrn_ambient_environment N~2~
_diffrn_ambient_temperature 253.0(1)
_diffrn_detector CPAD
_diffrn_detector_type 'PHOTON II'
_diffrn_measured_fraction_theta_full 0.970
_diffrn_measured_fraction_theta_max 0.923
_diffrn_measurement_device 'four-circle diffractometer'
_diffrn_measurement_device_type 'Bruker D8 Venture, Dual, Cu at zero, PHOTON II'
_diffrn_measurement_method '\f and \w scans'
_diffrn_radiation_monochromator mirror
_diffrn_radiation_probe x-ray
_diffrn_radiation_type CuK\a
_diffrn_radiation_wavelength 1.54184
_diffrn_reflns_av_R_equivalents 0.0515
_diffrn_reflns_av_unetI/netI 0.0450
_diffrn_reflns_Laue_measured_fraction_full 0.970
_diffrn_reflns_Laue_measured_fraction_max 0.923
_diffrn_reflns_limit_h_max 7
_diffrn_reflns_limit_h_min -7
_diffrn_reflns_limit_k_max 13
_diffrn_reflns_limit_k_min -15
_diffrn_reflns_limit_l_max 24
_diffrn_reflns_limit_l_min -23
_diffrn_reflns_number 15831
_diffrn_reflns_point_group_measured_fraction_full 0.970
_diffrn_reflns_point_group_measured_fraction_max 0.923
_diffrn_reflns_theta_full 67.750
_diffrn_reflns_theta_max 79.776
_diffrn_reflns_theta_min 2.468
_diffrn_source 'micro-focus sealed X-ray tube'
_diffrn_source_type 'Incoatec Microfocus X-ray Source I\mS (Cu)'
_exptl_absorpt_coefficient_mu 20.086
_exptl_absorpt_correction_T_max 1.00000
_exptl_absorpt_correction_T_min 0.37600
_exptl_absorpt_correction_type multi-scan
_exptl_absorpt_process_details
;
CrysAlisPro 1.171.40.53 (Rigaku Oxford Diffraction, 2019)
Empirical absorption correction using spherical harmonics,
 implemented in SCALE3 ABSPACK scaling algorithm.
;
_exptl_crystal_colour 'dark brown'
_exptl_crystal_density_diffrn 2.004
_exptl_crystal_density_method 'not measured'
_exptl_crystal_description lath
_exptl_crystal_F_000 732
_exptl_crystal_size_max 0.173
_exptl_crystal_size_mid 0.076
_exptl_crystal_size_min 0.030
_refine_diff_density_max 1.180
_refine_diff_density_min -1.038
_refine_diff_density_rms 0.105
_refine_ls_extinction_method none
_refine_ls_goodness_of_fit_ref 1.024
_refine_ls_hydrogen_treatment constr
_refine_ls_matrix_type full
_refine_ls_number_parameters 507
_refine_ls_number_reflns 5150
_refine_ls_number_restraints 2126
_refine_ls_restrained_S_all 0.901
_refine_ls_R_factor_all 0.0677
_refine_ls_R_factor_gt 0.0457
_refine_ls_shift/su_max 0.001
_refine_ls_shift/su_mean 0.000
_refine_ls_structure_factor_coef Fsqd
_refine_ls_weighting_details 'w=1/[\s^2^(Fo^2^)+(0.0604P)^2^+1.6616P] where P=(Fo^2^+2Fc^2^)/3'
_refine_ls_weighting_scheme calc
_refine_ls_wR_factor_gt 0.1107
_refine_ls_wR_factor_ref 0.1346
_reflns_Friedel_coverage 0.000
_reflns_number_gt 3616
_reflns_number_total 5150
_reflns_threshold_expression 'I > 2\s(I)'
_cod_data_source_file d0cc04758a2.cif
_cod_data_source_block azu_ofiab_3-2_253K
_cod_database_code 7127507
_shelx_shelxl_version_number 2018/3
_shelx_space_group_comment
;
The symmetry employed for this shelxl refinement is uniquely defined
by the following loop, which should always be used as a source of
symmetry information in preference to the above space-group names.
They are only intended as comments.
;
_shelx_estimated_absorpt_t_min 0.129
_shelx_estimated_absorpt_t_max 0.584

loop_
_space_group_symop_operation_xyz
'x, y, z'
'-x, -y, -z'

loop_
_atom_site_label
_atom_site_type_symbol
_atom_site_fract_x
_atom_site_fract_y
_atom_site_fract_z
_atom_site_U_iso_or_equiv
_atom_site_adp_type
_atom_site_occupancy
_atom_site_site_symmetry_order
_atom_site_calc_flag
_atom_site_refinement_flags_posn
_atom_site_refinement_flags_adp
_atom_site_refinement_flags_occupancy
_atom_site_disorder_assembly
_atom_site_disorder_group
C1A C 0.7459(18) 0.2053(11) 0.5517(5) 0.068(3) Uani 0.658(8) 1 d D U P A 1
H1A H 0.867901 0.238575 0.525998 0.082 Uiso 0.658(8) 1 calc R U P A 1
C2A C 0.6009(19) 0.1403(11) 0.5276(5) 0.076(3) Uani 0.658(8) 1 d D U P A 1
H2A H 0.615830 0.121238 0.483572 0.091 Uiso 0.658(8) 1 calc R U P A 1
C3A C 0.4310(19) 0.1078(10) 0.5787(5) 0.068(3) Uani 0.658(8) 1 d D U P A 1
H3A H 0.313337 0.066429 0.573638 0.082 Uiso 0.658(8) 1 calc R U P A 1
C4A C 0.4685(12) 0.1484(7) 0.6386(4) 0.0529(19) Uani 0.658(8) 1 d D U P A 1
C5A C 0.3321(13) 0.1362(8) 0.6994(4) 0.060(2) Uani 0.658(8) 1 d D U P A 1
H5A H 0.211189 0.093430 0.700843 0.072 Uiso 0.658(8) 1 calc R U P A 1
C6A C 0.353(2) 0.1795(12) 0.7584(6) 0.062(3) Uani 0.658(8) 1 d D U P A 1
H6A H 0.244163 0.160602 0.794553 0.075 Uiso 0.658(8) 1 calc R U P A 1
C7A C 0.5097(19) 0.2468(12) 0.7717(7) 0.068(3) Uani 0.658(8) 1 d D U P A 1
H7A H 0.490828 0.268015 0.814984 0.081 Uiso 0.658(8) 1 calc R U P A 1
C8A C 0.691(2) 0.2869(12) 0.7293(6) 0.066(3) Uani 0.658(8) 1 d D U P A 1
H8A H 0.779035 0.329981 0.748859 0.079 Uiso 0.658(8) 1 calc R U P A 1
C9A C 0.7630(14) 0.2728(7) 0.6626(4) 0.059(2) Uani 0.658(8) 1 d D U P A 1
H9A H 0.888296 0.309842 0.642773 0.071 Uiso 0.658(8) 1 calc R U P A 1
C10A C 0.6741(11) 0.2114(7) 0.6214(4) 0.0523(19) Uani 0.658(8) 1 d D U P A 1
C1C C 0.664(3) 0.2940(19) 0.7227(10) 0.062(4) Uani 0.342(8) 1 d D U P A 2
H1C H 0.772491 0.341813 0.725960 0.075 Uiso 0.342(8) 1 calc R U P A 2
C2C C 0.482(4) 0.269(2) 0.7698(11) 0.065(4) Uani 0.342(8) 1 d D U P A 2
H2C H 0.454545 0.295088 0.810735 0.078 Uiso 0.342(8) 1 calc R U P A 2
C3C C 0.347(3) 0.1979(19) 0.7468(9) 0.060(4) Uani 0.342(8) 1 d D U P A 2
H3C H 0.215881 0.171152 0.769102 0.071 Uiso 0.342(8) 1 calc R U P A 2
C4C C 0.445(2) 0.1747(13) 0.6846(7) 0.054(3) Uani 0.342(8) 1 d D U P A 2
C5C C 0.357(2) 0.1137(14) 0.6427(8) 0.058(3) Uani 0.342(8) 1 d D U P A 2
H5C H 0.217705 0.088143 0.656912 0.069 Uiso 0.342(8) 1 calc R U P A 2
C6C C 0.450(4) 0.086(2) 0.5824(11) 0.067(4) Uani 0.342(8) 1 d D U P A 2
H6C H 0.375349 0.033223 0.566776 0.081 Uiso 0.342(8) 1 calc R U P A 2
C7C C 0.636(4) 0.123(2) 0.5411(11) 0.069(4) Uani 0.342(8) 1 d D U P A 2
H7C H 0.660017 0.098382 0.499107 0.083 Uiso 0.342(8) 1 calc R U P A 2
C8C C 0.790(3) 0.192(2) 0.5551(10) 0.065(4) Uani 0.342(8) 1 d D U P A 2
H8C H 0.907575 0.204489 0.522162 0.078 Uiso 0.342(8) 1 calc R U P A 2
C9C C 0.794(2) 0.2438(14) 0.6106(7) 0.061(3) Uani 0.342(8) 1 d D U P A 2
H9C H 0.908351 0.291669 0.607416 0.073 Uiso 0.342(8) 1 calc R U P A 2
C10C C 0.6540(19) 0.2349(12) 0.6699(7) 0.054(3) Uani 0.342(8) 1 d D U P A 2
C1B C 0.182(2) 0.4206(15) 0.4237(7) 0.066(5) Uani 0.5 1 d D U P B -1
H1B H 0.319947 0.379878 0.419337 0.079 Uiso 0.5 1 calc R U P B -1
C2B C 0.002(2) 0.4498(15) 0.3725(7) 0.072(5) Uani 0.5 1 d D U P B -1
H2B H 0.003071 0.431027 0.328250 0.087 Uiso 0.5 1 calc R U P B -1
C3B C -0.180(2) 0.5111(15) 0.3967(6) 0.063(5) Uani 0.5 1 d D U P B -1
H3B H -0.316747 0.540221 0.371492 0.076 Uiso 0.5 1 calc R U P B -1
C4B C -0.1191(12) 0.5211(9) 0.4654(5) 0.047(2) Uani 0.5 1 d D U P B -1
C5B C -0.2500(14) 0.5765(9) 0.5076(5) 0.054(2) Uani 0.5 1 d D U P B -1
H5B H -0.393444 0.608163 0.488274 0.065 Uiso 0.5 1 calc R U P B -1
C6B C -0.198(2) 0.5917(17) 0.5745(8) 0.068(5) Uani 0.5 1 d D U P B -1
H6B H -0.310582 0.633888 0.593228 0.082 Uiso 0.5 1 calc R U P B -1
C7B C -0.004(2) 0.5538(16) 0.6183(8) 0.070(5) Uani 0.5 1 d D U P B -1
H7B H -0.006209 0.571583 0.662832 0.084 Uiso 0.5 1 calc R U P B -1
C8B C 0.193(2) 0.4929(17) 0.6042(8) 0.069(5) Uani 0.5 1 d D U P B -1
H8B H 0.305795 0.476289 0.640554 0.083 Uiso 0.5 1 calc R U P B -1
C9B C 0.2467(15) 0.4531(10) 0.5443(5) 0.058(3) Uani 0.5 1 d D U P B -1
H9B H 0.390580 0.414113 0.545892 0.070 Uiso 0.5 1 calc R U P B -1
C10B C 0.1170(12) 0.4631(9) 0.4826(5) 0.050(2) Uani 0.5 1 d D U P B -1
C1S C 0.9265(8) 0.2524(5) 0.2598(3) 0.0467(11) Uani 0.944(5) 1 d D U P C 1
C2S C 0.7165(8) 0.2939(5) 0.2775(3) 0.0457(11) Uani 0.944(5) 1 d D U P C 1
C3S C 0.5868(8) 0.3865(5) 0.2275(3) 0.0474(12) Uani 0.944(5) 1 d D U P C 1
C4S C 0.6643(8) 0.4428(5) 0.1569(3) 0.0445(12) Uani 0.944(5) 1 d D U P C 1
C5S C 0.8771(8) 0.3993(5) 0.1399(3) 0.0471(12) Uani 0.944(5) 1 d D U P C 1
C6S C 1.0039(8) 0.3070(5) 0.1901(3) 0.0476(12) Uani 0.944(5) 1 d D U P C 1
C7S C -0.0083(8) 0.8634(5) -0.0479(3) 0.0498(12) Uani 0.944(5) 1 d D U P C 1
C8S C 0.2000(8) 0.8220(5) -0.0662(3) 0.0534(13) Uani 0.944(5) 1 d D U P C 1
C9S C 0.3301(8) 0.7275(5) -0.0168(3) 0.0508(12) Uani 0.944(5) 1 d D U P C 1
C10S C 0.2552(8) 0.6707(5) 0.0539(3) 0.0474(12) Uani 0.944(5) 1 d D U P C 1
C11S C 0.0426(8) 0.7139(5) 0.0715(3) 0.0492(12) Uani 0.944(5) 1 d D U P C 1
C12S C -0.0838(8) 0.8074(5) 0.0219(3) 0.0490(12) Uani 0.944(5) 1 d D U P C 1
F1S F 0.6352(6) 0.2444(4) 0.34545(19) 0.0660(10) Uani 0.944(5) 1 d D U P C 1
F2S F 0.3866(6) 0.4215(4) 0.2500(2) 0.0649(10) Uani 0.944(5) 1 d D U P C 1
F3S F 0.9605(6) 0.4491(3) 0.07260(19) 0.0618(10) Uani 0.944(5) 1 d D U P C 1
F4S F 1.2083(6) 0.2697(4) 0.1705(2) 0.0660(10) Uani 0.944(5) 1 d D U P C 1
F5S F 0.2802(7) 0.8721(4) -0.1345(2) 0.0732(11) Uani 0.944(5) 1 d D U P C 1
F6S F 0.5293(6) 0.6921(4) -0.0401(2) 0.0689(11) Uani 0.944(5) 1 d D U P C 1
F7S F -0.0383(6) 0.6627(4) 0.13857(19) 0.0633(10) Uani 0.944(5) 1 d D U P C 1
F8S F -0.2853(6) 0.8450(4) 0.0437(2) 0.0670(10) Uani 0.944(5) 1 d D U P C 1
N1S N 0.5543(9) 0.5391(5) 0.0993(3) 0.0575(13) Uani 0.944(5) 1 d D U P C 1
N2S N 0.3633(8) 0.5721(5) 0.1112(3) 0.0545(13) Uani 0.944(5) 1 d D U P C 1
I1S I 1.12042(7) 0.11194(4) 0.33626(3) 0.06934(17) Uani 1 1 d D . . . .
I2S I -0.20283(8) 1.00658(4) -0.12282(3) 0.07044(17) Uani 1 1 d D . . . .
C1T C 0.896(2) 0.2490(14) 0.2690(6) 0.0467(11) Uani 0.056(5) 1 d DG U P C 2
C2T C 0.943(2) 0.3113(16) 0.1969(7) 0.0476(12) Uani 0.056(5) 1 d DG U P C 2
C3T C 0.796(2) 0.4033(14) 0.1530(6) 0.0471(12) Uani 0.056(5) 1 d G U P C 2
C4T C 0.5910(17) 0.4367(11) 0.1798(5) 0.0445(12) Uani 0.056(5) 1 d G U P C 2
C5T C 0.545(2) 0.3732(18) 0.2532(7) 0.0474(12) Uani 0.056(5) 1 d G U P C 2
C6T C 0.694(3) 0.2826(18) 0.2962(7) 0.0457(11) Uani 0.056(5) 1 d DG U P C 2
C7T C 0.019(2) 0.8662(14) -0.0569(6) 0.0498(12) Uani 0.056(5) 1 d DG U P C 2
C8T C -0.030(2) 0.8049(16) 0.0152(7) 0.0490(12) Uani 0.056(5) 1 d DG U P C 2
C9T C 0.115(2) 0.7123(15) 0.0590(6) 0.0492(12) Uani 0.056(5) 1 d G U P C 2
C10T C 0.3198(18) 0.6783(12) 0.0320(5) 0.0474(12) Uani 0.056(5) 1 d G U P C 2
C11T C 0.368(3) 0.7423(18) -0.0410(7) 0.0508(12) Uani 0.056(5) 1 d G U P C 2
C12T C 0.220(3) 0.8334(18) -0.0841(7) 0.0534(13) Uani 0.056(5) 1 d DG U P C 2
F1T F 1.137(3) 0.282(2) 0.1668(9) 0.0660(10) Uani 0.056(5) 1 d G U P C 2
F2T F 0.853(3) 0.459(2) 0.0830(8) 0.0618(10) Uani 0.056(5) 1 d G U P C 2
F3T F 0.352(4) 0.401(3) 0.2829(10) 0.0649(10) Uani 0.056(5) 1 d G U P C 2
F4T F 0.639(4) 0.225(3) 0.3666(10) 0.0660(10) Uani 0.056(5) 1 d G U P C 2
F5T F -0.226(3) 0.834(3) 0.0441(10) 0.0670(10) Uani 0.056(5) 1 d G U P C 2
F6T F 0.055(3) 0.658(2) 0.1287(8) 0.0633(10) Uani 0.056(5) 1 d G U P C 2
F7T F 0.561(4) 0.715(3) -0.0712(10) 0.0689(11) Uani 0.056(5) 1 d G U P C 2
F8T F 0.276(4) 0.892(3) -0.1544(9) 0.0732(11) Uani 0.056(5) 1 d G U P C 2
N1T N 0.4342(17) 0.5310(12) 0.1375(5) 0.051(6) Uani 0.056(5) 1 d G U P C 2
N2T N 0.4767(18) 0.5848(12) 0.0749(5) 0.050(6) Uani 0.056(5) 1 d G U P C 2

loop_
_atom_site_aniso_label
_atom_site_aniso_U_11
_atom_site_aniso_U_22
_atom_site_aniso_U_33
_atom_site_aniso_U_23
_atom_site_aniso_U_13
_atom_site_aniso_U_12
C1A 0.071(6) 0.043(5) 0.064(5) 0.011(4) 0.014(4) 0.017(5)
C2A 0.109(7) 0.051(6) 0.050(5) -0.001(5) -0.006(5) 0.023(5)
C3A 0.097(6) 0.040(6) 0.065(5) -0.015(4) -0.009(4) -0.002(5)
C4A 0.055(4) 0.040(4) 0.057(4) -0.007(3) -0.007(3) -0.001(3)
C5A 0.056(5) 0.049(5) 0.066(4) -0.006(4) -0.002(4) -0.006(4)
C6A 0.066(5) 0.051(6) 0.055(5) -0.002(4) 0.003(4) 0.006(4)
C7A 0.075(5) 0.050(6) 0.071(5) -0.019(4) -0.014(4) 0.019(4)
C8A 0.068(5) 0.051(5) 0.071(5) -0.011(4) -0.030(4) 0.002(4)
C9A 0.051(5) 0.041(5) 0.075(5) -0.002(4) -0.011(4) -0.002(4)
C10A 0.050(4) 0.035(4) 0.061(4) -0.003(3) -0.008(3) 0.008(3)
C1C 0.061(7) 0.048(7) 0.070(7) -0.011(6) -0.025(6) 0.003(6)
C2C 0.068(7) 0.051(8) 0.069(7) -0.013(6) -0.017(6) 0.012(7)
C3C 0.066(7) 0.041(8) 0.063(7) -0.006(6) 0.001(6) 0.004(6)
C4C 0.056(6) 0.043(6) 0.058(6) -0.008(5) -0.006(5) -0.004(5)
C5C 0.063(7) 0.039(7) 0.066(6) -0.010(5) -0.012(6) -0.003(6)
C6C 0.091(7) 0.041(8) 0.064(7) -0.013(6) -0.011(6) 0.009(7)
C7C 0.095(8) 0.047(8) 0.051(7) -0.005(7) -0.012(6) 0.019(7)
C8C 0.068(8) 0.038(7) 0.067(7) 0.004(6) 0.011(7) 0.018(6)
C9C 0.057(7) 0.040(7) 0.067(6) 0.005(5) -0.008(6) 0.002(6)
C10C 0.050(6) 0.039(6) 0.063(6) -0.005(5) -0.016(5) 0.001(5)
C1B 0.063(9) 0.049(9) 0.082(8) -0.020(7) 0.021(7) -0.002(8)
C2B 0.077(11) 0.067(12) 0.076(8) -0.023(8) 0.018(7) -0.020(9)
C3B 0.060(9) 0.065(11) 0.059(8) -0.010(8) -0.005(7) -0.013(9)
C4B 0.036(4) 0.036(5) 0.062(5) -0.006(4) -0.002(4) -0.005(4)
C5B 0.034(5) 0.043(6) 0.079(7) -0.011(5) 0.001(5) 0.000(4)
C6B 0.060(9) 0.065(11) 0.083(9) -0.029(8) 0.013(7) -0.007(8)
C7B 0.078(10) 0.069(12) 0.073(9) -0.031(8) 0.005(7) -0.029(9)
C8B 0.058(9) 0.070(12) 0.072(9) -0.007(8) -0.015(8) -0.021(9)
C9B 0.043(5) 0.041(6) 0.076(6) 0.004(5) -0.008(5) -0.009(5)
C10B 0.037(4) 0.036(5) 0.068(5) -0.005(4) 0.003(4) -0.005(4)
C1S 0.046(2) 0.042(3) 0.050(2) -0.012(2) 0.000(2) -0.003(2)
C2S 0.047(2) 0.051(3) 0.035(2) -0.007(2) 0.0046(19) -0.009(2)
C3S 0.041(2) 0.055(3) 0.044(2) -0.014(2) 0.0039(19) -0.004(2)
C4S 0.043(2) 0.046(3) 0.043(2) -0.014(2) -0.0016(19) -0.005(2)
C5S 0.048(3) 0.050(3) 0.043(2) -0.013(2) 0.010(2) -0.009(2)
C6S 0.042(2) 0.046(3) 0.056(2) -0.018(2) 0.007(2) -0.001(2)
C7S 0.045(2) 0.045(3) 0.054(3) -0.009(2) -0.010(2) -0.004(2)
C8S 0.051(3) 0.059(3) 0.045(2) -0.009(2) 0.001(2) -0.009(2)
C9S 0.043(2) 0.060(3) 0.049(3) -0.017(2) 0.001(2) -0.003(2)
C10S 0.041(2) 0.054(3) 0.047(2) -0.016(2) -0.0026(19) -0.003(2)
C11S 0.042(2) 0.057(3) 0.048(2) -0.018(2) -0.002(2) -0.002(2)
C12S 0.041(2) 0.052(3) 0.056(2) -0.020(2) -0.006(2) -0.003(2)
F1S 0.064(2) 0.080(3) 0.0389(18) 0.0027(17) 0.0114(15) -0.0078(19)
F2S 0.0466(18) 0.082(3) 0.056(2) -0.0132(19) 0.0113(16) 0.0079(17)
F3S 0.064(2) 0.066(2) 0.0472(17) -0.0063(16) 0.0170(16) -0.0110(18)
F4S 0.0470(19) 0.072(2) 0.078(2) -0.0270(19) 0.0160(17) 0.0061(18)
F5S 0.073(2) 0.078(3) 0.056(2) -0.0007(19) 0.0065(18) -0.017(2)
F6S 0.0504(19) 0.090(3) 0.059(2) -0.017(2) 0.0108(16) 0.0042(18)
F7S 0.056(2) 0.075(2) 0.0481(18) -0.0092(16) 0.0058(16) 0.0035(18)
F8S 0.0485(19) 0.077(2) 0.067(2) -0.0194(19) 0.0002(16) 0.0154(18)
N1S 0.051(3) 0.057(3) 0.055(3) -0.007(2) 0.000(2) 0.001(2)
N2S 0.048(3) 0.057(3) 0.051(3) -0.011(2) -0.002(2) 0.002(2)
I1S 0.0684(3) 0.0502(3) 0.0788(3) -0.0093(2) -0.0172(2) 0.0061(2)
I2S 0.0782(3) 0.0528(3) 0.0709(3) -0.0086(2) -0.0247(2) 0.0024(2)
C1T 0.046(2) 0.042(3) 0.050(2) -0.012(2) 0.000(2) -0.003(2)
C2T 0.042(2) 0.046(3) 0.056(2) -0.018(2) 0.007(2) -0.001(2)
C3T 0.048(3) 0.050(3) 0.043(2) -0.013(2) 0.010(2) -0.009(2)
C4T 0.043(2) 0.046(3) 0.043(2) -0.014(2) -0.0016(19) -0.005(2)
C5T 0.041(2) 0.055(3) 0.044(2) -0.014(2) 0.0039(19) -0.004(2)
C6T 0.047(2) 0.051(3) 0.035(2) -0.007(2) 0.0046(19) -0.009(2)
C7T 0.045(2) 0.045(3) 0.054(3) -0.009(2) -0.010(2) -0.004(2)
C8T 0.041(2) 0.052(3) 0.056(2) -0.020(2) -0.006(2) -0.003(2)
C9T 0.042(2) 0.057(3) 0.048(2) -0.018(2) -0.002(2) -0.002(2)
C10T 0.041(2) 0.054(3) 0.047(2) -0.016(2) -0.0026(19) -0.003(2)
C11T 0.043(2) 0.060(3) 0.049(3) -0.017(2) 0.001(2) -0.003(2)
C12T 0.051(3) 0.059(3) 0.045(2) -0.009(2) 0.001(2) -0.009(2)
F1T 0.0470(19) 0.072(2) 0.078(2) -0.0270(19) 0.0160(17) 0.0061(18)
F2T 0.064(2) 0.066(2) 0.0472(17) -0.0063(16) 0.0170(16) -0.0110(18)
F3T 0.0466(18) 0.082(3) 0.056(2) -0.0132(19) 0.0113(16) 0.0079(17)
F4T 0.064(2) 0.080(3) 0.0389(18) 0.0027(17) 0.0114(15) -0.0078(19)
F5T 0.0485(19) 0.077(2) 0.067(2) -0.0194(19) 0.0002(16) 0.0154(18)
F6T 0.056(2) 0.075(2) 0.0481(18) -0.0092(16) 0.0058(16) 0.0035(18)
F7T 0.0504(19) 0.090(3) 0.059(2) -0.017(2) 0.0108(16) 0.0042(18)
F8T 0.073(2) 0.078(3) 0.056(2) -0.0007(19) 0.0065(18) -0.017(2)
N1T 0.045(8) 0.054(9) 0.048(8) -0.009(7) 0.004(8) -0.001(7)
N2T 0.042(8) 0.054(9) 0.048(8) -0.009(7) 0.005(8) -0.001(7)

loop_
_atom_type_symbol
_atom_type_description
_atom_type_scat_dispersion_real
_atom_type_scat_dispersion_imag
_atom_type_scat_source
C C 0.0181 0.0091 'International Tables Vol C Tables 4.2.6.8 and 6.1.1.4'
H H 0.0000 0.0000 'International Tables Vol C Tables 4.2.6.8 and 6.1.1.4'
F F 0.0727 0.0534 'International Tables Vol C Tables 4.2.6.8 and 6.1.1.4'
I I -0.3257 6.8362 'International Tables Vol C Tables 4.2.6.8 and 6.1.1.4'
N N 0.0311 0.0180 'International Tables Vol C Tables 4.2.6.8 and 6.1.1.4'

loop_
_geom_angle_atom_site_label_1
_geom_angle_atom_site_label_2
_geom_angle_atom_site_label_3
_geom_angle
_geom_angle_site_symmetry_1
_geom_angle_site_symmetry_3
_geom_angle_publ_flag
C2A C1A C10A 107.7(6) . . ?
C2A C1A H1A 126.2 . . ?
C10A C1A H1A 126.2 . . ?
C3A C2A C1A 110.8(7) . . ?
C3A C2A H2A 124.6 . . ?
C1A C2A H2A 124.6 . . ?
C4A C3A C2A 108.0(6) . . ?
C4A C3A H3A 126.0 . . ?
C2A C3A H3A 126.0 . . ?
C5A C4A C3A 125.2(6) . . ?
C5A C4A C10A 128.1(5) . . ?
C3A C4A C10A 106.7(5) . . ?
C6A C5A C4A 128.2(7) . . ?
C6A C5A H5A 115.9 . . ?
C4A C5A H5A 115.9 . . ?
C5A C6A C7A 129.8(8) . . ?
C5A C6A H6A 115.1 . . ?
C7A C6A H6A 115.1 . . ?
C6A C7A C8A 128.6(9) . . ?
C6A C7A H7A 115.7 . . ?
C8A C7A H7A 115.7 . . ?
C9A C8A C7A 130.0(8) . . ?
C9A C8A H8A 115.0 . . ?
C7A C8A H8A 115.0 . . ?
C10A C9A C8A 128.7(7) . . ?
C10A C9A H9A 115.6 . . ?
C8A C9A H9A 115.6 . . ?
C9A C10A C1A 126.4(6) . . ?
C9A C10A C4A 126.6(5) . . ?
C1A C10A C4A 106.7(5) . . ?
C2C C1C C10C 108.1(7) . . ?
C2C C1C H1C 126.0 . . ?
C10C C1C H1C 126.0 . . ?
C1C C2C C3C 110.7(8) . . ?
C1C C2C H2C 124.7 . . ?
C3C C2C H2C 124.7 . . ?
C4C C3C C2C 107.9(7) . . ?
C4C C3C H3C 126.0 . . ?
C2C C3C H3C 126.0 . . ?
C5C C4C C3C 126.1(7) . . ?
C5C C4C C10C 127.0(7) . . ?
C3C C4C C10C 106.8(5) . . ?
C4C C5C C6C 128.1(9) . . ?
C4C C5C H5C 115.9 . . ?
C6C C5C H5C 115.9 . . ?
C5C C6C C7C 130.8(11) . . ?
C5C C6C H6C 114.6 . . ?
C7C C6C H6C 114.6 . . ?
C6C C7C C8C 127.4(12) . . ?
C6C C7C H7C 116.3 . . ?
C8C C7C H7C 116.3 . . ?
C9C C8C C7C 129.9(11) . . ?
C9C C8C H8C 115.1 . . ?
C7C C8C H8C 115.1 . . ?
C10C C9C C8C 128.9(9) . . ?
C10C C9C H9C 115.5 . . ?
C8C C9C H9C 115.5 . . ?
C9C C10C C1C 125.9(8) . . ?
C9C C10C C4C 127.2(7) . . ?
C1C C10C C4C 106.5(5) . . ?
C10B C1B C2B 108.0(7) . . ?
C10B C1B H1B 126.0 . . ?
C2B C1B H1B 126.0 . . ?
C3B C2B C1B 110.7(8) . . ?
C3B C2B H2B 124.6 . . ?
C1B C2B H2B 124.6 . . ?
C4B C3B C2B 107.9(7) . . ?
C4B C3B H3B 126.1 . . ?
C2B C3B H3B 126.1 . . ?
C5B C4B C3B 126.2(7) . . ?
C5B C4B C10B 127.0(6) . . ?
C3B C4B C10B 106.7(5) . . ?
C4B C5B C6B 128.9(7) . . ?
C4B C5B H5B 115.6 . . ?
C6B C5B H5B 115.6 . . ?
C5B C6B C7B 130.0(10) . . ?
C5B C6B H6B 115.0 . . ?
C7B C6B H6B 115.0 . . ?
C6B C7B C8B 128.3(10) . . ?
C6B C7B H7B 115.8 . . ?
C8B C7B H7B 115.8 . . ?
C9B C8B C7B 129.6(9) . . ?
C9B C8B H8B 115.2 . . ?
C7B C8B H8B 115.2 . . ?
C10B C9B C8B 129.1(8) . . ?
C10B C9B H9B 115.5 . . ?
C8B C9B H9B 115.5 . . ?
C9B C10B C1B 126.3(7) . . ?
C9B C10B C4B 127.1(6) . . ?
C1B C10B C4B 106.6(5) . . ?
C6S C1S C2S 117.8(4) . . ?
C6S C1S I1S 121.0(3) . . ?
C2S C1S I1S 121.2(3) . . ?
F1S C2S C3S 118.4(4) . . ?
F1S C2S C1S 119.9(4) . . ?
C3S C2S C1S 121.7(4) . . ?
F2S C3S C2S 117.4(4) . . ?
F2S C3S C4S 121.6(4) . . ?
C2S C3S C4S 120.9(4) . . ?
C3S C4S C5S 116.6(5) . . ?
C3S C4S N1S 128.2(4) . . ?
C5S C4S N1S 115.2(4) . . ?
F3S C5S C6S 118.7(4) . . ?
F3S C5S C4S 119.5(4) . . ?
C6S C5S C4S 121.9(4) . . ?
F4S C6S C5S 119.0(4) . . ?
F4S C6S C1S 119.9(4) . . ?
C5S C6S C1S 121.1(4) . . ?
C8S C7S C12S 117.5(4) . . ?
C8S C7S I2S 121.5(3) . . ?
C12S C7S I2S 121.1(3) . . ?
F5S C8S C7S 119.9(4) . . ?
F5S C8S C9S 118.3(4) . . ?
C7S C8S C9S 121.8(4) . . ?
F6S C9S C8S 117.5(4) . . ?
F6S C9S C10S 121.4(4) . . ?
C8S C9S C10S 121.1(4) . . ?
C9S C10S C11S 116.3(5) . . ?
C9S C10S N2S 129.0(4) . . ?
C11S C10S N2S 114.7(4) . . ?
F7S C11S C12S 119.2(4) . . ?
F7S C11S C10S 119.0(4) . . ?
C12S C11S C10S 121.8(5) . . ?
F8S C12S C11S 118.1(4) . . ?
F8S C12S C7S 120.4(4) . . ?
C11S C12S C7S 121.5(4) . . ?
N2S N1S C4S 115.9(5) . . ?
N1S N2S C10S 115.7(5) . . ?
C2T C1T C6T 117.2 . . ?
C2T C1T I1S 122.0(4) . . ?
C6T C1T I1S 120.8(4) . . ?
F1T C2T C1T 120.2 . . ?
F1T C2T C3T 117.9 . . ?
C1T C2T C3T 121.9 . . ?
F2T C3T C2T 118.5 . . ?
F2T C3T C4T 120.3 . . ?
C2T C3T C4T 121.2 . . ?
C3T C4T C5T 116.3 . . ?
C3T C4T N1T 123.7 . . ?
C5T C4T N1T 120.0 . . ?
F3T C5T C6T 118.6 . . ?
F3T C5T C4T 119.7 . . ?
C6T C5T C4T 121.7 . . ?
F4T C6T C5T 118.8 . . ?
F4T C6T C1T 119.6 . . ?
C5T C6T C1T 121.6 . . ?
C8T C7T C12T 117.9 . . ?
C8T C7T I2S 121.3(4) . . ?
C12T C7T I2S 120.8(4) . . ?
F5T C8T C7T 119.9 . . ?
F5T C8T C9T 118.5 . . ?
C7T C8T C9T 121.6 . . ?
F6T C9T C8T 117.6 . . ?
F6T C9T C10T 121.3 . . ?
C8T C9T C10T 121.0 . . ?
C9T C10T C11T 116.7 . . ?
C9T C10T N2T 123.4 . . ?
C11T C10T N2T 119.9 . . ?
F7T C11T C12T 117.9 . . ?
F7T C11T C10T 120.6 . . ?
C12T C11T C10T 121.5 . . ?
F8T C12T C11T 118.9 . . ?
F8T C12T C7T 119.9 . . ?
C11T C12T C7T 121.2 . . ?
N2T N1T C4T 119.1 . . ?
N1T N2T C10T 119.4 . . ?

loop_
_geom_bond_atom_site_label_1
_geom_bond_atom_site_label_2
_geom_bond_distance
_geom_bond_site_symmetry_2
_geom_bond_publ_flag
C1A C2A 1.399(6) . ?
C1A C10A 1.399(6) . ?
C1A H1A 0.9300 . ?
C2A C3A 1.396(6) . ?
C2A H2A 0.9300 . ?
C3A C4A 1.394(6) . ?
C3A H3A 0.9300 . ?
C4A C5A 1.380(5) . ?
C4A C10A 1.498(6) . ?
C5A C6A 1.380(6) . ?
C5A H5A 0.9300 . ?
C6A C7A 1.382(6) . ?
C6A H6A 0.9300 . ?
C7A C8A 1.383(6) . ?
C7A H7A 0.9300 . ?
C8A C9A 1.380(6) . ?
C8A H8A 0.9300 . ?
C9A C10A 1.375(5) . ?
C9A H9A 0.9300 . ?
C1C C2C 1.397(6) . ?
C1C C10C 1.397(6) . ?
C1C H1C 0.9300 . ?
C2C C3C 1.397(6) . ?
C2C H2C 0.9300 . ?
C3C C4C 1.396(6) . ?
C3C H3C 0.9300 . ?
C4C C5C 1.378(6) . ?
C4C C10C 1.498(6) . ?
C5C C6C 1.379(6) . ?
C5C H5C 0.9300 . ?
C6C C7C 1.385(6) . ?
C6C H6C 0.9300 . ?
C7C C8C 1.386(6) . ?
C7C H7C 0.9300 . ?
C8C C9C 1.381(6) . ?
C8C H8C 0.9300 . ?
C9C C10C 1.377(6) . ?
C9C H9C 0.9300 . ?
C1B C10B 1.394(6) . ?
C1B C2B 1.397(6) . ?
C1B H1B 0.9300 . ?
C2B C3B 1.397(6) . ?
C2B H2B 0.9300 . ?
C3B C4B 1.396(6) . ?
C3B H3B 0.9300 . ?
C4B C5B 1.374(5) . ?
C4B C10B 1.497(6) . ?
C5B C6B 1.377(6) . ?
C5B H5B 0.9300 . ?
C6B C7B 1.383(6) . ?
C6B H6B 0.9300 . ?
C7B C8B 1.384(6) . ?
C7B H7B 0.9300 . ?
C8B C9B 1.379(6) . ?
C8B H8B 0.9300 . ?
C9B C10B 1.377(6) . ?
C9B H9B 0.9300 . ?
C1S C6S 1.372(5) . ?
C1S C2S 1.378(5) . ?
C1S I1S 2.079(5) . ?
C2S F1S 1.342(5) . ?
C2S C3S 1.373(6) . ?
C3S F2S 1.335(5) . ?
C3S C4S 1.390(6) . ?
C4S C5S 1.396(6) . ?
C4S N1S 1.412(7) . ?
C5S F3S 1.338(5) . ?
C5S C6S 1.364(6) . ?
C6S F4S 1.345(5) . ?
C7S C8S 1.372(5) . ?
C7S C12S 1.373(6) . ?
C7S I2S 2.085(5) . ?
C8S F5S 1.346(5) . ?
C8S C9S 1.381(6) . ?
C9S F6S 1.338(5) . ?
C9S C10S 1.387(6) . ?
C10S C11S 1.398(6) . ?
C10S N2S 1.420(7) . ?
C11S F7S 1.332(5) . ?
C11S C12S 1.366(6) . ?
C12S F8S 1.346(5) . ?
N1S N2S 1.211(7) . ?
I1S C1T 2.084(3) . ?
I2S C7T 2.085(3) . ?
C1T C2T 1.3731 . ?
C1T C6T 1.3761 . ?
C2T F1T 1.3459 . ?
C2T C3T 1.3771 . ?
C3T F2T 1.3380 . ?
C3T C4T 1.3899 . ?
C4T C5T 1.3935 . ?
C4T N1T 1.4151 . ?
C5T F3T 1.3363 . ?
C5T C6T 1.3687 . ?
C6T F4T 1.3450 . ?
C7T C8T 1.3721 . ?
C7T C12T 1.3734 . ?
C8T F5T 1.3453 . ?
C8T C9T 1.3752 . ?
C9T F6T 1.3370 . ?
C9T C10T 1.3900 . ?
C10T C11T 1.3935 . ?
C10T N2T 1.4138 . ?
C11T F7T 1.3359 . ?
C11T C12T 1.3695 . ?
C12T F8T 1.3447 . ?
N1T N2T 1.1937 . ?

loop_
_geom_torsion_atom_site_label_1
_geom_torsion_atom_site_label_2
_geom_torsion_atom_site_label_3
_geom_torsion_atom_site_label_4
_geom_torsion
_geom_torsion_site_symmetry_1
_geom_torsion_site_symmetry_2
_geom_torsion_site_symmetry_3
_geom_torsion_site_symmetry_4
_geom_torsion_publ_flag
C10A C1A C2A C3A 2.4(5) . . . . ?
C1A C2A C3A C4A -2.1(5) . . . . ?
C2A C3A C4A C5A 178.0(8) . . . . ?
C2A C3A C4A C10A 1.0(8) . . . . ?
C3A C4A C5A C6A -176.2(11) . . . . ?
C10A C4A C5A C6A 0.3(17) . . . . ?
C4A C5A C6A C7A 1.0(19) . . . . ?
C5A C6A C7A C8A -1.2(19) . . . . ?
C6A C7A C8A C9A 1(2) . . . . ?
C7A C8A C9A C10A -2.1(19) . . . . ?
C8A C9A C10A C1A 176.2(11) . . . . ?
C8A C9A C10A C4A 2.7(16) . . . . ?
C2A C1A C10A C9A -176.2(8) . . . . ?
C2A C1A C10A C4A -1.7(8) . . . . ?
C5A C4A C10A C9A -2.0(15) . . . . ?
C3A C4A C10A C9A 174.9(9) . . . . ?
C5A C4A C10A C1A -176.5(9) . . . . ?
C3A C4A C10A C1A 0.4(10) . . . . ?
C10C C1C C2C C3C -2.6(8) . . . . ?
C1C C2C C3C C4C 1.2(8) . . . . ?
C2C C3C C4C C5C -176.1(14) . . . . ?
C2C C3C C4C C10C 0.6(13) . . . . ?
C3C C4C C5C C6C -178.0(19) . . . . ?
C10C C4C C5C C6C 6(3) . . . . ?
C4C C5C C6C C7C -10(3) . . . . ?
C5C C6C C7C C8C 6(4) . . . . ?
C6C C7C C8C C9C -3(3) . . . . ?
C7C C8C C9C C10C 5(3) . . . . ?
C8C C9C C10C C1C -177.5(19) . . . . ?
C8C C9C C10C C4C -7(3) . . . . ?
C2C C1C C10C C9C 175.3(13) . . . . ?
C2C C1C C10C C4C 2.8(13) . . . . ?
C5C C4C C10C C9C 2(3) . . . . ?
C3C C4C C10C C9C -174.5(15) . . . . ?
C5C C4C C10C C1C 174.5(16) . . . . ?
C3C C4C C10C C1C -2.1(16) . . . . ?
C10B C1B C2B C3B 0.1(7) . . . . ?
C1B C2B C3B C4B -0.7(7) . . . . ?
C2B C3B C4B C5B 179.3(10) . . . . ?
C2B C3B C4B C10B 1.0(10) . . . . ?
C3B C4B C5B C6B -178.2(18) . . . . ?
C10B C4B C5B C6B 0(2) . . . . ?
C4B C5B C6B C7B -1(3) . . . . ?
C5B C6B C7B C8B 2(3) . . . . ?
C6B C7B C8B C9B -1(3) . . . . ?
C7B C8B C9B C10B 0(3) . . . . ?
C8B C9B C10B C1B -179.9(18) . . . . ?
C8B C9B C10B C4B 0(2) . . . . ?
C2B C1B C10B C9B -179.6(10) . . . . ?
C2B C1B C10B C4B 0.5(10) . . . . ?
C5B C4B C10B C9B 0.8(18) . . . . ?
C3B C4B C10B C9B 179.1(12) . . . . ?
C5B C4B C10B C1B -179.2(12) . . . . ?
C3B C4B C10B C1B -0.9(11) . . . . ?
C6S C1S C2S F1S -179.0(5) . . . . ?
I1S C1S C2S F1S 0.9(8) . . . . ?
C6S C1S C2S C3S 0.1(9) . . . . ?
I1S C1S C2S C3S -180.0(5) . . . . ?
F1S C2S C3S F2S 0.0(9) . . . . ?
C1S C2S C3S F2S -179.2(6) . . . . ?
F1S C2S C3S C4S 178.6(5) . . . . ?
C1S C2S C3S C4S -0.5(10) . . . . ?
F2S C3S C4S C5S 179.3(6) . . . . ?
C2S C3S C4S C5S 0.7(9) . . . . ?
F2S C3S C4S N1S -1.0(10) . . . . ?
C2S C3S C4S N1S -179.6(6) . . . . ?
C3S C4S C5S F3S 179.4(5) . . . . ?
N1S C4S C5S F3S -0.3(8) . . . . ?
C3S C4S C5S C6S -0.6(9) . . . . ?
N1S C4S C5S C6S 179.7(6) . . . . ?
F3S C5S C6S F4S 0.4(9) . . . . ?
C4S C5S C6S F4S -179.5(6) . . . . ?
F3S C5S C6S C1S -179.8(5) . . . . ?
C4S C5S C6S C1S 0.2(10) . . . . ?
C2S C1S C6S F4S 179.8(5) . . . . ?
I1S C1S C6S F4S -0.1(8) . . . . ?
C2S C1S C6S C5S 0.0(9) . . . . ?
I1S C1S C6S C5S -179.9(5) . . . . ?
C12S C7S C8S F5S 178.6(6) . . . . ?
I2S C7S C8S F5S -1.7(9) . . . . ?
C12S C7S C8S C9S 0.1(10) . . . . ?
I2S C7S C8S C9S 179.8(5) . . . . ?
F5S C8S C9S F6S 0.3(9) . . . . ?
C7S C8S C9S F6S 178.9(6) . . . . ?
F5S C8S C9S C10S -178.8(6) . . . . ?
C7S C8S C9S C10S -0.3(10) . . . . ?
F6S C9S C10S C11S -178.7(6) . . . . ?
C8S C9S C10S C11S 0.4(9) . . . . ?
F6S C9S C10S N2S -0.1(11) . . . . ?
C8S C9S C10S N2S 179.0(6) . . . . ?
C9S C10S C11S F7S 179.9(5) . . . . ?
N2S C10S C11S F7S 1.1(8) . . . . ?
C9S C10S C11S C12S -0.4(9) . . . . ?
N2S C10S C11S C12S -179.2(6) . . . . ?
F7S C11S C12S F8S 0.8(9) . . . . ?
C10S C11S C12S F8S -178.9(6) . . . . ?
F7S C11S C12S C7S 179.9(5) . . . . ?
C10S C11S C12S C7S 0.3(10) . . . . ?
C8S C7S C12S F8S 179.0(6) . . . . ?
I2S C7S C12S F8S -0.7(8) . . . . ?
C8S C7S C12S C11S -0.1(9) . . . . ?
I2S C7S C12S C11S -179.8(5) . . . . ?
C3S C4S N1S N2S -4.9(10) . . . . ?
C5S C4S N1S N2S 174.8(6) . . . . ?
C4S N1S N2S C10S 178.6(5) . . . . ?
C9S C10S N2S N1S 6.8(10) . . . . ?
C11S C10S N2S N1S -174.6(6) . . . . ?
C6T C1T C2T F1T -179.6 . . . . ?
I1S C1T C2T F1T 1.8(9) . . . . ?
C6T C1T C2T C3T -0.2 . . . . ?
I1S C1T C2T C3T -178.8(9) . . . . ?
F1T C2T C3T F2T 0.0 . . . . ?
C1T C2T C3T F2T -179.4 . . . . ?
F1T C2T C3T C4T 178.9 . . . . ?
C1T C2T C3T C4T -0.6 . . . . ?
F2T C3T C4T C5T 179.6 . . . . ?
C2T C3T C4T C5T 0.8 . . . . ?
F2T C3T C4T N1T -1.7 . . . . ?
C2T C3T C4T N1T 179.5 . . . . ?
C3T C4T C5T F3T 179.6 . . . . ?
N1T C4T C5T F3T 0.8 . . . . ?
C3T C4T C5T C6T -0.3 . . . . ?
N1T C4T C5T C6T -179.1 . . . . ?
F3T C5T C6T F4T 0.3 . . . . ?
C4T C5T C6T F4T -179.8 . . . . ?
F3T C5T C6T C1T 179.7 . . . . ?
C4T C5T C6T C1T -0.5 . . . . ?
C2T C1T C6T F4T -179.9 . . . . ?
I1S C1T C6T F4T -1.3(9) . . . . ?
C2T C1T C6T C5T 0.7 . . . . ?
I1S C1T C6T C5T 179.3(9) . . . . ?
C12T C7T C8T F5T -179.8 . . . . ?
I2S C7T C8T F5T 1.3(9) . . . . ?
C12T C7T C8T C9T -0.9 . . . . ?
I2S C7T C8T C9T -179.9(9) . . . . ?
F5T C8T C9T F6T -1.4 . . . . ?
C7T C8T C9T F6T 179.7 . . . . ?
F5T C8T C9T C10T 179.7 . . . . ?
C7T C8T C9T C10T 0.8 . . . . ?
F6T C9T C10T C11T -178.9 . . . . ?
C8T C9T C10T C11T 0.0 . . . . ?
F6T C9T C10T N2T 0.4 . . . . ?
C8T C9T C10T N2T 179.2 . . . . ?
C9T C10T C11T F7T 179.9 . . . . ?
N2T C10T C11T F7T 0.6 . . . . ?
C9T C10T C11T C12T -0.7 . . . . ?
N2T C10T C11T C12T -180.0 . . . . ?
F7T C11T C12T F8T -0.2 . . . . ?
C10T C11T C12T F8T -179.6 . . . . ?
F7T C11T C12T C7T -180.0 . . . . ?
C10T C11T C12T C7T 0.6 . . . . ?
C8T C7T C12T F8T -179.6 . . . . ?
I2S C7T C12T F8T -0.6(9) . . . . ?
C8T C7T C12T C11T 0.2 . . . . ?
I2S C7T C12T C11T 179.2(9) . . . . ?
C3T C4T N1T N2T 1.0 . . . . ?
C5T C4T N1T N2T 179.7 . . . . ?
C4T N1T N2T C10T 179.3 . . . . ?
C9T C10T N2T N1T 0.3 . . . . ?
C11T C10T N2T N1T 179.5 . . . . ?
